data_7046305
loop_
_publ_author_name
'Morales Salazar, Daniel'
'Gupta, Arvind Kumar'
'Orthaber, Andreas'

_publ_section_title
;
 Reactivity studies of an imine-functionalised phosphaalkene; unusual
 electrostatic and supramolecular stabilisation of a
 \s<sup>2</sup>\l<sup>3</sup>-phosphorus motif via hydrogen bonding.
;
_journal_issue 31
_journal_name_full 'Dalton transactions (Cambridge, England : 2003)'
_journal_page_first 10404
_journal_page_last 10409
_journal_paper_doi 10.1039/c8dt01607k
_journal_volume 47
_journal_year 2018
_chemical_formula_sum 'C9 H17 Cl N2'
_chemical_formula_weight 188.69
_space_group_crystal_system orthorhombic
_space_group_IT_number 33
_space_group_name_Hall 'P 2c -2n'
_space_group_name_H-M_alt 'P n a 21'
_symmetry_space_group_name_Hall 'P 2c -2n'
_symmetry_space_group_name_H-M 'P n a 21'
_atom_sites_solution_hydrogens geom
_audit_creation_method SHELXL-2014/7
_audit_update_record
;
2018-03-07 deposited with the CCDC.
2018-05-11 downloaded from the CCDC.
;
_cell_angle_alpha 90
_cell_angle_beta 90
_cell_angle_gamma 90
_cell_formula_units_Z 4
_cell_length_a 11.5980(17)
_cell_length_b 9.2935(14)
_cell_length_c 9.4641(14)
_cell_measurement_reflns_used 1237
_cell_measurement_temperature 150(2)
_cell_measurement_theta_max 22.05
_cell_measurement_theta_min 2.81
_cell_volume 1020.1(3)
_computing_cell_refinement 'Bruker SAINT'
_computing_data_collection 'Bruker APEX2'
_computing_data_reduction 'Bruker SAINT'
_computing_molecular_graphics 'Bruker SHELXTL'
_computing_publication_material 'Bruker SHELXTL'
_computing_structure_refinement 'SHELXL-2014/7 (Sheldrick, 2014)'
_computing_structure_solution 'SHELXS-97 (Sheldrick 2008)'
_diffrn_ambient_temperature 150(2)
_diffrn_measured_fraction_theta_full 1.000
_diffrn_measured_fraction_theta_max 1.000
_diffrn_measurement_device_type 'Bruker APEX-II CCD'
_diffrn_measurement_method '\f and \w scans'
_diffrn_radiation_type MoK\a
_diffrn_radiation_wavelength 0.71073
_diffrn_reflns_av_R_equivalents 0.0480
_diffrn_reflns_av_unetI/netI 0.0406
_diffrn_reflns_Laue_measured_fraction_full 1.000
_diffrn_reflns_Laue_measured_fraction_max 1.000
_diffrn_reflns_limit_h_max 13
_diffrn_reflns_limit_h_min -13
_diffrn_reflns_limit_k_max 11
_diffrn_reflns_limit_k_min -11
_diffrn_reflns_limit_l_max 10
_diffrn_reflns_limit_l_min -11
_diffrn_reflns_number 6867
_diffrn_reflns_point_group_measured_fraction_full 0.978
_diffrn_reflns_point_group_measured_fraction_max 0.978
_diffrn_reflns_theta_full 25.242
_diffrn_reflns_theta_max 25.243
_diffrn_reflns_theta_min 2.809
_exptl_absorpt_coefficient_mu 0.326
_exptl_absorpt_correction_T_max 0.7457
_exptl_absorpt_correction_T_min 0.6686
_exptl_absorpt_correction_type multi-scan
_exptl_absorpt_process_details SADABA
_exptl_crystal_colour colourless
_exptl_crystal_density_diffrn 1.229
_exptl_crystal_description prism
_exptl_crystal_F_000 408
_exptl_crystal_size_max 0.14
_exptl_crystal_size_mid 0.08
_exptl_crystal_size_min 0.06
_refine_diff_density_max 0.351
_refine_diff_density_min -0.292
_refine_diff_density_rms 0.056
_refine_ls_abs_structure_details
;
 Flack x determined using 596 quotients [(I+)-(I-)]/[(I+)+(I-)]
 (Parsons, Flack and Wagner, Acta Cryst. B69 (2013) 249-259).
;
_refine_ls_abs_structure_Flack 0.45(6)
_refine_ls_extinction_method none
_refine_ls_goodness_of_fit_ref 1.099
_refine_ls_hydrogen_treatment constr
_refine_ls_matrix_type full
_refine_ls_number_parameters 109
_refine_ls_number_reflns 1794
_refine_ls_number_restraints 1
_refine_ls_restrained_S_all 1.099
_refine_ls_R_factor_all 0.0622
_refine_ls_R_factor_gt 0.0520
_refine_ls_shift/su_max 0.000
_refine_ls_shift/su_mean 0.000
_refine_ls_structure_factor_coef Fsqd
_refine_ls_weighting_details 'w=1/[\s^2^(Fo^2^)+(0.0373P)^2^+1.2467P] where P=(Fo^2^+2Fc^2^)/3'
_refine_ls_weighting_scheme calc
_refine_ls_wR_factor_gt 0.1174
_refine_ls_wR_factor_ref 0.1225
_reflns_Friedel_coverage 0.836
_reflns_Friedel_fraction_full 0.953
_reflns_Friedel_fraction_max 0.953
_reflns_number_gt 1555
_reflns_number_total 1794
_reflns_threshold_expression 'I > 2\s(I)'
_cod_data_source_file c8dt01607k2.cif
_cod_data_source_block 1_b
_cod_depositor_comments 'Adding full bibliography for 7046305--7046310.cif.'
_cod_database_code 7046305
_shelx_shelxl_version_number 2014/7
_shelx_space_group_comment
;
The symmetry employed for this shelxl refinement is uniquely defined
by the following loop, which should always be used as a source of
symmetry information in preference to the above space-group names.
They are only intended as comments.
;

loop_
_space_group_symop_operation_xyz
'x, y, z'
'-x, -y, z+1/2'
'x+1/2, -y+1/2, z'
'-x+1/2, y+1/2, z+1/2'

loop_
_atom_site_label
_atom_site_type_symbol
_atom_site_fract_x
_atom_site_fract_y
_atom_site_fract_z
_atom_site_U_iso_or_equiv
_atom_site_adp_type
_atom_site_occupancy
_atom_site_site_symmetry_order
_atom_site_calc_flag
_atom_site_refinement_flags_posn
_atom_site_refinement_flags_adp
C1 C 0.3119(8) 0.6292(8) 0.5806(8) 0.063(2) Uani 1 1 d . .
H1A H 0.3341 0.7071 0.5146 0.075 Uiso 1 1 calc R U
H1B H 0.2283 0.6382 0.6001 0.075 Uiso 1 1 calc R U
C2 C 0.3743(8) 0.6433(8) 0.7075(11) 0.086(3) Uani 1 1 d . .
H2A H 0.3459 0.7296 0.7581 0.103 Uiso 1 1 calc R U
H2B H 0.4564 0.6603 0.6839 0.103 Uiso 1 1 calc R U
C3 C 0.3673(8) 0.5168(9) 0.8059(7) 0.057(2) Uani 1 1 d . .
H3A H 0.4322 0.5208 0.8737 0.069 Uiso 1 1 calc R U
H3B H 0.2946 0.5219 0.8603 0.069 Uiso 1 1 calc R U
N3 N 0.3716(5) 0.3808(6) 0.7282(5) 0.0384(14) Uani 1 1 d . .
C5 C 0.3937(7) 0.2504(8) 0.8140(7) 0.053(2) Uani 1 1 d . .
H5A H 0.3364 0.1757 0.7889 0.064 Uiso 1 1 calc R U
H5B H 0.3833 0.2742 0.9151 0.064 Uiso 1 1 calc R U
C6 C 0.5142(8) 0.1902(10) 0.7920(8) 0.060(2) Uani 1 1 d . .
H6A H 0.5693 0.2713 0.7858 0.072 Uiso 1 1 calc R U
H6B H 0.5355 0.1319 0.8756 0.072 Uiso 1 1 calc R U
C7 C 0.5260(6) 0.0991(7) 0.6622(11) 0.066(2) Uani 1 1 d . .
H7A H 0.4727 0.0163 0.6699 0.079 Uiso 1 1 calc R U
H7B H 0.6055 0.0604 0.6583 0.079 Uiso 1 1 calc R U
C8 C 0.5008(7) 0.1795(8) 0.5235(8) 0.054(2) Uani 1 1 d . .
H8A H 0.5549 0.2614 0.5150 0.065 Uiso 1 1 calc R U
H8B H 0.5155 0.1137 0.4432 0.065 Uiso 1 1 calc R U
C9 C 0.3788(7) 0.2356(7) 0.5128(7) 0.0405(16) Uani 1 1 d . .
H9A H 0.3594 0.2502 0.4120 0.049 Uiso 1 1 calc R U
H9B H 0.3253 0.1622 0.5511 0.049 Uiso 1 1 calc R U
Cl1 Cl 0.31415(11) 0.46243(13) 0.18443(19) 0.0363(3) Uani 1 1 d . .
N1 N 0.3355(5) 0.4892(7) 0.5158(6) 0.0449(16) Uani 1 1 d . .
H1 H 0.3329 0.4821 0.4231 0.054 Uiso 1 1 calc R U
C10 C 0.3607(6) 0.3730(7) 0.5899(6) 0.0306(14) Uani 1 1 d . .

loop_
_atom_site_aniso_label
_atom_site_aniso_U_11
_atom_site_aniso_U_22
_atom_site_aniso_U_33
_atom_site_aniso_U_23
_atom_site_aniso_U_13
_atom_site_aniso_U_12
C1 0.097(7) 0.042(4) 0.048(5) -0.010(4) 0.009(4) 0.010(4)
C2 0.102(6) 0.040(4) 0.115(9) -0.025(5) -0.050(7) 0.024(4)
C3 0.084(6) 0.058(5) 0.030(4) -0.015(4) 0.011(4) -0.008(5)
N3 0.053(3) 0.043(3) 0.019(3) -0.001(2) 0.000(2) -0.011(3)
C5 0.069(5) 0.061(5) 0.029(4) 0.015(3) -0.009(3) -0.030(4)
C6 0.068(5) 0.054(5) 0.057(5) 0.031(4) -0.017(4) -0.014(4)
C7 0.060(4) 0.042(3) 0.096(6) 0.023(5) 0.002(5) 0.004(3)
C8 0.073(5) 0.033(4) 0.057(5) 0.000(3) 0.017(4) 0.001(4)
C9 0.063(5) 0.036(4) 0.023(3) -0.003(3) -0.001(3) -0.005(3)
Cl1 0.0458(7) 0.0323(6) 0.0310(6) 0.0016(8) -0.0051(8) 0.0018(6)
N1 0.061(4) 0.043(3) 0.031(3) -0.001(2) 0.000(3) 0.006(3)
C10 0.034(3) 0.038(4) 0.020(3) -0.007(3) 0.001(3) -0.006(3)

loop_
_atom_type_symbol
_atom_type_description
_atom_type_scat_dispersion_real
_atom_type_scat_dispersion_imag
_atom_type_scat_source
C C 0.0033 0.0016 'International Tables Vol C Tables 4.2.6.8 and 6.1.1.4'
H H 0.0000 0.0000 'International Tables Vol C Tables 4.2.6.8 and 6.1.1.4'
Cl Cl 0.1484 0.1585 'International Tables Vol C Tables 4.2.6.8 and 6.1.1.4'
N N 0.0061 0.0033 'International Tables Vol C Tables 4.2.6.8 and 6.1.1.4'

loop_
_geom_angle_atom_site_label_1
_geom_angle_atom_site_label_2
_geom_angle_atom_site_label_3
_geom_angle
C2 C1 N1 110.1(7)
C2 C1 H1A 109.6
N1 C1 H1A 109.6
C2 C1 H1B 109.6
N1 C1 H1B 109.6
H1A C1 H1B 108.2
C1 C2 C3 115.3(8)
C1 C2 H2A 108.4
C3 C2 H2A 108.4
C1 C2 H2B 108.4
C3 C2 H2B 108.4
H2A C2 H2B 107.5
N3 C3 C2 111.3(6)
N3 C3 H3A 109.4
C2 C3 H3A 109.4
N3 C3 H3B 109.4
C2 C3 H3B 109.4
H3A C3 H3B 108.0
C10 N3 C3 122.9(7)
C10 N3 C5 121.1(7)
C3 N3 C5 115.9(5)
N3 C5 C6 112.7(6)
N3 C5 H5A 109.1
C6 C5 H5A 109.1
N3 C5 H5B 109.1
C6 C5 H5B 109.1
H5A C5 H5B 107.8
C7 C6 C5 113.9(6)
C7 C6 H6A 108.8
C5 C6 H6A 108.8
C7 C6 H6B 108.8
C5 C6 H6B 108.8
H6A C6 H6B 107.7
C6 C7 C8 114.1(5)
C6 C7 H7A 108.7
C8 C7 H7A 108.7
C6 C7 H7B 108.7
C8 C7 H7B 108.7
H7A C7 H7B 107.6
C9 C8 C7 113.7(6)
C9 C8 H8A 108.8
C7 C8 H8A 108.8
C9 C8 H8B 108.8
C7 C8 H8B 108.8
H8A C8 H8B 107.7
C10 C9 C8 113.3(6)
C10 C9 H9A 108.9
C8 C9 H9A 108.9
C10 C9 H9B 108.9
C8 C9 H9B 108.9
H9A C9 H9B 107.7
C10 N1 C1 123.1(6)
C10 N1 H1 118.5
C1 N1 H1 118.5
N3 C10 N1 120.3(7)
N3 C10 C9 121.5(7)
N1 C10 C9 118.2(5)

loop_
_geom_bond_atom_site_label_1
_geom_bond_atom_site_label_2
_geom_bond_distance
C1 C2 1.409(12)
C1 N1 1.465(10)
C1 H1A 0.9900
C1 H1B 0.9900
C2 C3 1.502(12)
C2 H2A 0.9900
C2 H2B 0.9900
C3 N3 1.464(10)
C3 H3A 0.9900
C3 H3B 0.9900
N3 C10 1.316(7)
N3 C5 1.481(9)
C5 C6 1.520(12)
C5 H5A 0.9900
C5 H5B 0.9900
C6 C7 1.499(12)
C6 H6A 0.9900
C6 H6B 0.9900
C7 C8 1.539(11)
C7 H7A 0.9900
C7 H7B 0.9900
C8 C9 1.512(11)
C8 H8A 0.9900
C8 H8B 0.9900
C9 C10 1.485(9)
C9 H9A 0.9900
C9 H9B 0.9900
N1 C10 1.320(9)
N1 H1 0.8800
